data_4064911
loop_
_publ_author_name
'Hounjet, Lindsay J.'
'Ferguson, Michael J.'
'Cowie, Martin'

_publ_section_title
;
 Phosphine--Amido Complexes of Ruthenium and Mechanistic Implications for
 Ketone Transfer Hydrogenation Catalysis
;
_journal_issue 15
_journal_name_full Organometallics
_journal_page_first 4108
_journal_paper_doi 10.1021/om2004173
_journal_volume 30
_journal_year 2011
_chemical_formula_sum 'C31 H36 N P Ru'
_chemical_formula_weight 554.65
_chemical_name_systematic
; 
 ? 
;
_space_group_IT_number 14
_symmetry_cell_setting monoclinic
_symmetry_space_group_name_Hall '-P 2yn'
_symmetry_space_group_name_H-M 'P 1 21/n 1'
_atom_sites_solution_hydrogens geom
_atom_sites_solution_primary direct
_atom_sites_solution_secondary difmap
_audit_creation_method SHELXL-97
_cell_angle_alpha 90.00
_cell_angle_beta 94.1510(10)
_cell_angle_gamma 90.00
_cell_formula_units_Z 4
_cell_length_a 9.8986(12)
_cell_length_b 18.572(2)
_cell_length_c 14.3074(18)
_cell_measurement_reflns_used 9775
_cell_measurement_temperature 173(2)
_cell_measurement_theta_max 27.70
_cell_measurement_theta_min 2.34
_cell_volume 2623.3(5)
_computing_cell_refinement 'Bruker SAINT'
_computing_data_collection 'Bruker APEX2'
_computing_data_reduction 'Bruker SAINT'
_computing_molecular_graphics 'Bruker SHELXTL'
_computing_publication_material 'Bruker SHELXTL'
_computing_structure_refinement 'SHELXL-97 (Sheldrick, 2008)'
_computing_structure_solution 'SHELXS-97 (Sheldrick, 2008)'
_diffrn_ambient_temperature 173(2)
_diffrn_measured_fraction_theta_full 0.988
_diffrn_measured_fraction_theta_max 0.988
_diffrn_measurement_device_type 'Bruker APEX-II CCD'
_diffrn_measurement_method '\w scans'
_diffrn_radiation_monochromator graphite
_diffrn_radiation_source 'fine-focus sealed tube'
_diffrn_radiation_type MoK\a
_diffrn_radiation_wavelength 0.71073
_diffrn_reflns_av_R_equivalents 0.0382
_diffrn_reflns_av_sigmaI/netI 0.0318
_diffrn_reflns_limit_h_max 12
_diffrn_reflns_limit_h_min -12
_diffrn_reflns_limit_k_max 24
_diffrn_reflns_limit_k_min -24
_diffrn_reflns_limit_l_max 18
_diffrn_reflns_limit_l_min -18
_diffrn_reflns_number 22472
_diffrn_reflns_theta_full 27.77
_diffrn_reflns_theta_max 27.77
_diffrn_reflns_theta_min 1.80
_exptl_absorpt_coefficient_mu 0.678
_exptl_absorpt_correction_T_max 0.9255
_exptl_absorpt_correction_T_min 0.6876
_exptl_absorpt_correction_type numerical
_exptl_absorpt_process_details 'SADABS (Sheldrick, 2008)'
_exptl_crystal_colour orange
_exptl_crystal_density_diffrn 1.404
_exptl_crystal_density_method 'not measured'
_exptl_crystal_description block
_exptl_crystal_F_000 1152
_exptl_crystal_size_max 0.60
_exptl_crystal_size_mid 0.22
_exptl_crystal_size_min 0.12
_refine_diff_density_max 1.053
_refine_diff_density_min -0.714
_refine_diff_density_rms 0.084
_refine_ls_extinction_method none
_refine_ls_goodness_of_fit_ref 1.042
_refine_ls_hydrogen_treatment constr
_refine_ls_matrix_type full
_refine_ls_number_parameters 308
_refine_ls_number_reflns 6117
_refine_ls_number_restraints 0
_refine_ls_restrained_S_all 1.042
_refine_ls_R_factor_all 0.0365
_refine_ls_R_factor_gt 0.0299
_refine_ls_shift/su_max 0.002
_refine_ls_shift/su_mean 0.000
_refine_ls_structure_factor_coef Fsqd
_refine_ls_weighting_details 'calc w=1/[\s^2^(Fo^2^)+(0.0433P)^2^+1.3930P] where P=(Fo^2^+2Fc^2^)/3'
_refine_ls_weighting_scheme calc
_refine_ls_wR_factor_gt 0.0751
_refine_ls_wR_factor_ref 0.0791
_reflns_number_gt 5315
_reflns_number_total 6117
_reflns_threshold_expression I>2\s(I)
_cod_data_source_file om2004173_si_002.cif
_cod_data_source_block cow1008
_cod_depositor_comments
;
The following automatic conversions were performed:

'_symmetry_cell_setting' value 'Monoclinic' changed to 'monoclinic'
according to /home/saulius/struct/CIF-dictionaries/cif_core.dic
dictionary named 'cif_core.dic' version 2.4.1 from 2010-06-29.

Automatic conversion script
Id: cif_fix_values 1715 2011-07-08 13:25:40Z adriana 
;
_cod_original_cell_volume 2623.3(6)
_cod_original_sg_symbol_H-M P2(1)/n
_cod_database_code 4064911

loop_
_symmetry_equiv_pos_as_xyz
'x, y, z'
'-x+1/2, y+1/2, -z+1/2'
'-x, -y, -z'
'x-1/2, -y-1/2, z-1/2'

loop_
_atom_site_label
_atom_site_type_symbol
_atom_site_fract_x
_atom_site_fract_y
_atom_site_fract_z
_atom_site_U_iso_or_equiv
_atom_site_adp_type
_atom_site_occupancy
_atom_site_symmetry_multiplicity
_atom_site_calc_flag
_atom_site_refinement_flags
Ru Ru 0.191353(15) 0.422023(8) 0.280154(10) 0.01757(6) Uani 1 1 d .
P P 0.16334(5) 0.30832(3) 0.33639(3) 0.01708(10) Uani 1 1 d .
N N 0.39579(17) 0.39046(9) 0.29438(11) 0.0208(3) Uani 1 1 d .
C1 C 0.2052(2) 0.47198(11) 0.13261(14) 0.0243(4) Uani 1 1 d .
C2 C 0.2060(2) 0.52747(11) 0.20256(14) 0.0250(4) Uani 1 1 d .
H2 H 0.2882 0.5584 0.2145 0.030 Uiso 1 1 calc R
C3 C 0.1002(2) 0.53193(12) 0.26303(16) 0.0300(5) Uani 1 1 d .
H3 H 0.1097 0.5661 0.3171 0.036 Uiso 1 1 calc R
C4 C -0.0056(2) 0.48016(13) 0.26022(16) 0.0318(5) Uani 1 1 d .
C5 C -0.0002(2) 0.42394(12) 0.19390(16) 0.0304(5) Uani 1 1 d .
H5 H -0.0637 0.3823 0.1974 0.036 Uiso 1 1 calc R
C6 C 0.0983(2) 0.42232(11) 0.12649(15) 0.0281(5) Uani 1 1 d .
H6 H 0.1066 0.3781 0.0875 0.034 Uiso 1 1 calc R
C7 C 0.3148(2) 0.47164(13) 0.06349(15) 0.0305(5) Uani 1 1 d .
H7 H 0.3944 0.4988 0.0926 0.037 Uiso 1 1 calc R
C8 C 0.2623(3) 0.51235(16) -0.02556(18) 0.0469(7) Uani 1 1 d .
H8A H 0.2350 0.5611 -0.0087 0.056 Uiso 1 1 calc R
H8B H 0.1842 0.4867 -0.0556 0.056 Uiso 1 1 calc R
H8C H 0.3343 0.5151 -0.0690 0.056 Uiso 1 1 calc R
C9 C 0.3629(3) 0.39633(15) 0.04025(19) 0.0433(6) Uani 1 1 d .
H9A H 0.4341 0.3997 -0.0037 0.052 Uiso 1 1 calc R
H9B H 0.2867 0.3684 0.0117 0.052 Uiso 1 1 calc R
H9C H 0.3990 0.3724 0.0978 0.052 Uiso 1 1 calc R
C10 C -0.1200(3) 0.48704(17) 0.3239(2) 0.0496(7) Uani 1 1 d .
H7A H -0.1914 0.5175 0.2939 0.060 Uiso 1 1 calc R
H7B H -0.0859 0.5089 0.3834 0.060 Uiso 1 1 calc R
H7C H -0.1568 0.4392 0.3359 0.060 Uiso 1 1 calc R
C11 C 0.33345(19) 0.27472(10) 0.35207(13) 0.0190(4) Uani 1 1 d .
C12 C 0.43435(19) 0.32571(10) 0.32944(12) 0.0190(4) Uani 1 1 d .
C13 C 0.5716(2) 0.30206(11) 0.34485(14) 0.0244(4) Uani 1 1 d .
H13 H 0.6431 0.3347 0.3353 0.029 Uiso 1 1 calc R
C14 C 0.6020(2) 0.23271(12) 0.37337(15) 0.0286(5) Uani 1 1 d .
H14 H 0.6944 0.2186 0.3818 0.034 Uiso 1 1 calc R
C15 C 0.5020(2) 0.18250(12) 0.39028(15) 0.0290(5) Uani 1 1 d .
H15 H 0.5250 0.1346 0.4085 0.035 Uiso 1 1 calc R
C16 C 0.3680(2) 0.20456(11) 0.37963(14) 0.0250(4) Uani 1 1 d .
H16 H 0.2982 0.1713 0.3913 0.030 Uiso 1 1 calc R
C17 C 0.5047(2) 0.44011(12) 0.27547(16) 0.0278(4) Uani 1 1 d .
H17A H 0.5547 0.4212 0.2241 0.033 Uiso 1 1 calc R
H17B H 0.5663 0.4452 0.3318 0.033 Uiso 1 1 calc R
H17C H 0.4662 0.4872 0.2577 0.033 Uiso 1 1 calc R
C18 C 0.2289(2) 0.44754(12) 0.42659(14) 0.0267(4) Uani 1 1 d .
H18A H 0.1409 0.4547 0.4539 0.032 Uiso 1 1 calc R
H18B H 0.2739 0.4058 0.4587 0.032 Uiso 1 1 calc R
C19 C 0.3157(3) 0.51385(12) 0.44661(17) 0.0343(5) Uani 1 1 d .
H19A H 0.3278 0.5216 0.5145 0.041 Uiso 1 1 calc R
H19B H 0.2710 0.5559 0.4168 0.041 Uiso 1 1 calc R
H19C H 0.4043 0.5069 0.4215 0.041 Uiso 1 1 calc R
C21 C 0.06934(19) 0.23945(10) 0.26581(13) 0.0194(4) Uani 1 1 d .
C22 C -0.0136(2) 0.18844(11) 0.30499(15) 0.0257(4) Uani 1 1 d .
H22 H -0.0245 0.1892 0.3704 0.031 Uiso 1 1 calc R
C23 C -0.0803(2) 0.13643(12) 0.24873(16) 0.0305(5) Uani 1 1 d .
H23 H -0.1363 0.1019 0.2761 0.037 Uiso 1 1 calc R
C24 C -0.0656(2) 0.13465(11) 0.15350(15) 0.0293(5) Uani 1 1 d .
H24 H -0.1125 0.0995 0.1154 0.035 Uiso 1 1 calc R
C25 C 0.0177(2) 0.18425(12) 0.11373(15) 0.0287(4) Uani 1 1 d .
H25 H 0.0290 0.1827 0.0484 0.034 Uiso 1 1 calc R
C26 C 0.0847(2) 0.23625(11) 0.16942(14) 0.0246(4) Uani 1 1 d .
H26 H 0.1417 0.2701 0.1417 0.030 Uiso 1 1 calc R
C31 C 0.0880(2) 0.29884(10) 0.44905(13) 0.0211(4) Uani 1 1 d .
C32 C -0.0480(2) 0.31673(12) 0.45415(15) 0.0283(4) Uani 1 1 d .
H32 H -0.0994 0.3331 0.3996 0.034 Uiso 1 1 calc R
C33 C -0.1093(3) 0.31086(12) 0.53830(17) 0.0343(5) Uani 1 1 d .
H33 H -0.2025 0.3223 0.5408 0.041 Uiso 1 1 calc R
C34 C -0.0341(3) 0.28836(13) 0.61854(16) 0.0370(6) Uani 1 1 d .
H34 H -0.0757 0.2844 0.6761 0.044 Uiso 1 1 calc R
C35 C 0.1012(3) 0.27174(14) 0.61445(16) 0.0387(6) Uani 1 1 d .
H35 H 0.1531 0.2572 0.6696 0.046 Uiso 1 1 calc R
C36 C 0.1621(2) 0.27622(12) 0.52987(14) 0.0296(5) Uani 1 1 d .
H36 H 0.2548 0.2637 0.5274 0.036 Uiso 1 1 calc R

loop_
_atom_site_aniso_label
_atom_site_aniso_U_11
_atom_site_aniso_U_22
_atom_site_aniso_U_33
_atom_site_aniso_U_23
_atom_site_aniso_U_13
_atom_site_aniso_U_12
Ru 0.01941(9) 0.01933(9) 0.01383(9) 0.00109(5) 0.00028(6) 0.00051(5)
P 0.0184(2) 0.0205(2) 0.0124(2) -0.00007(16) 0.00145(17) -0.00144(17)
N 0.0195(8) 0.0234(8) 0.0194(8) 0.0027(6) 0.0012(6) -0.0026(6)
C1 0.0308(11) 0.0253(10) 0.0163(9) 0.0057(7) -0.0014(8) 0.0039(8)
C2 0.0313(11) 0.0209(9) 0.0224(10) 0.0043(7) 0.0008(8) 0.0035(8)
C3 0.0376(12) 0.0277(11) 0.0249(10) 0.0037(8) 0.0026(9) 0.0115(9)
C4 0.0253(11) 0.0387(12) 0.0314(12) 0.0118(9) 0.0027(9) 0.0117(9)
C5 0.0224(10) 0.0370(12) 0.0305(12) 0.0104(9) -0.0076(9) -0.0004(8)
C6 0.0327(12) 0.0286(11) 0.0216(10) 0.0042(8) -0.0070(9) 0.0010(8)
C7 0.0354(12) 0.0364(12) 0.0200(10) 0.0001(8) 0.0038(9) 0.0006(9)
C8 0.0554(17) 0.0611(17) 0.0250(12) 0.0147(11) 0.0076(11) 0.0036(13)
C9 0.0469(15) 0.0482(15) 0.0358(14) -0.0088(11) 0.0104(11) 0.0064(12)
C10 0.0346(14) 0.0600(18) 0.0566(18) 0.0175(14) 0.0188(12) 0.0197(12)
C11 0.0205(9) 0.0237(9) 0.0127(8) -0.0015(7) 0.0005(7) 0.0013(7)
C12 0.0206(9) 0.0250(9) 0.0114(8) -0.0017(7) 0.0004(7) 0.0007(7)
C13 0.0216(10) 0.0328(11) 0.0186(9) -0.0009(8) 0.0008(7) 0.0006(8)
C14 0.0252(10) 0.0382(12) 0.0218(10) -0.0033(8) -0.0022(8) 0.0101(9)
C15 0.0352(12) 0.0269(10) 0.0238(10) 0.0004(8) -0.0042(9) 0.0093(9)
C16 0.0314(11) 0.0235(10) 0.0195(9) 0.0008(7) -0.0010(8) 0.0003(8)
C17 0.0227(10) 0.0315(11) 0.0290(11) 0.0044(8) 0.0018(8) -0.0041(8)
C18 0.0337(11) 0.0286(10) 0.0180(9) -0.0011(8) 0.0029(8) -0.0027(9)
C19 0.0442(14) 0.0299(11) 0.0280(11) -0.0068(9) -0.0029(10) -0.0051(10)
C21 0.0199(9) 0.0207(9) 0.0173(9) -0.0012(7) 0.0000(7) 0.0003(7)
C22 0.0287(11) 0.0279(10) 0.0208(10) -0.0025(8) 0.0038(8) -0.0059(8)
C23 0.0307(11) 0.0272(11) 0.0338(12) -0.0024(9) 0.0035(9) -0.0085(9)
C24 0.0286(11) 0.0278(11) 0.0302(11) -0.0080(8) -0.0060(9) -0.0006(8)
C25 0.0362(12) 0.0317(11) 0.0179(10) -0.0054(8) -0.0001(8) 0.0030(9)
C26 0.0280(10) 0.0275(10) 0.0189(9) -0.0020(7) 0.0043(8) -0.0019(8)
C31 0.0263(10) 0.0216(9) 0.0157(9) -0.0018(7) 0.0047(7) -0.0049(7)
C32 0.0310(11) 0.0302(11) 0.0244(10) 0.0002(8) 0.0078(8) 0.0005(9)
C33 0.0376(13) 0.0319(12) 0.0360(13) -0.0035(9) 0.0200(10) -0.0008(10)
C34 0.0553(16) 0.0357(12) 0.0224(11) -0.0035(9) 0.0187(10) -0.0104(11)
C35 0.0515(15) 0.0490(14) 0.0158(10) 0.0026(9) 0.0044(10) -0.0082(12)
C36 0.0302(11) 0.0401(12) 0.0187(10) 0.0013(8) 0.0025(8) -0.0063(9)

loop_
_atom_type_symbol
_atom_type_description
_atom_type_scat_dispersion_real
_atom_type_scat_dispersion_imag
_atom_type_scat_source
C C 0.0033 0.0016 'International Tables Vol C Tables 4.2.6.8 and 6.1.1.4'
H H 0.0000 0.0000 'International Tables Vol C Tables 4.2.6.8 and 6.1.1.4'
N N 0.0061 0.0033 'International Tables Vol C Tables 4.2.6.8 and 6.1.1.4'
P P 0.1023 0.0942 'International Tables Vol C Tables 4.2.6.8 and 6.1.1.4'
Ru Ru -1.2594 0.8363 'International Tables Vol C Tables 4.2.6.8 and 6.1.1.4'

loop_
_geom_angle_atom_site_label_1
_geom_angle_atom_site_label_2
_geom_angle_atom_site_label_3
_geom_angle
N Ru C18 82.52(8)
N Ru C5 148.04(8)
C18 Ru C5 128.85(9)
N Ru C4 166.98(8)
C18 Ru C4 96.07(9)
C5 Ru C4 37.36(9)
N Ru C3 129.98(8)
C18 Ru C3 86.89(8)
C5 Ru C3 66.24(9)
C4 Ru C3 37.06(9)
N Ru C2 101.16(7)
C18 Ru C2 105.92(8)
C5 Ru C2 78.02(8)
C4 Ru C2 66.67(8)
C3 Ru C2 36.48(8)
N Ru P 81.30(5)
C18 Ru P 82.97(6)
C5 Ru P 95.25(6)
C4 Ru P 111.45(6)
C3 Ru P 145.44(6)
C2 Ru P 170.97(6)
N Ru C1 94.57(7)
C18 Ru C1 141.25(8)
C5 Ru C1 65.52(8)
C4 Ru C1 78.37(8)
C3 Ru C1 65.51(8)
C2 Ru C1 36.52(7)
P Ru C1 135.02(5)
N Ru C6 113.91(8)
C18 Ru C6 161.71(8)
C5 Ru C6 36.58(9)
C4 Ru C6 66.07(9)
C3 Ru C6 76.41(8)
C2 Ru C6 64.40(7)
P Ru C6 106.62(5)
C1 Ru C6 35.16(8)
C11 P C31 107.14(9)
C11 P C21 105.04(9)
C31 P C21 101.18(9)
C11 P Ru 103.23(7)
C31 P Ru 117.79(6)
C21 P Ru 121.26(6)
C12 N C17 116.10(17)
C12 N Ru 121.97(13)
C17 N Ru 121.66(13)
C6 C1 C2 118.8(2)
C6 C1 C7 121.9(2)
C2 C1 C7 119.23(19)
C6 C1 Ru 72.50(12)
C2 C1 Ru 69.54(11)
C7 C1 Ru 133.04(14)
C3 C2 C1 120.2(2)
C3 C2 Ru 70.88(12)
C1 C2 Ru 73.94(11)
C2 C3 C4 121.5(2)
C2 C3 Ru 72.64(12)
C4 C3 Ru 71.10(12)
C5 C4 C3 117.1(2)
C5 C4 C10 122.3(2)
C3 C4 C10 120.6(2)
C5 C4 Ru 69.70(12)
C3 C4 Ru 71.84(12)
C10 C4 Ru 130.62(16)
C4 C5 C6 122.1(2)
C4 C5 Ru 72.94(12)
C6 C5 Ru 76.89(13)
C1 C6 C5 119.7(2)
C1 C6 Ru 72.34(12)
C5 C6 Ru 66.53(12)
C1 C7 C9 113.3(2)
C1 C7 C8 108.79(19)
C9 C7 C8 111.3(2)
C16 C11 C12 121.40(18)
C16 C11 P 124.60(16)
C12 C11 P 113.94(14)
N C12 C13 124.89(18)
N C12 C11 119.44(17)
C13 C12 C11 115.66(17)
C14 C13 C12 121.18(19)
C13 C14 C15 122.29(19)
C16 C15 C14 118.0(2)
C15 C16 C11 121.3(2)
C19 C18 Ru 114.71(15)
C22 C21 C26 118.40(18)
C22 C21 P 122.65(15)
C26 C21 P 118.92(15)
C23 C22 C21 120.39(19)
C24 C23 C22 120.5(2)
C23 C24 C25 119.84(19)
C24 C25 C26 120.0(2)
C25 C26 C21 120.9(2)
C36 C31 C32 118.85(19)
C36 C31 P 122.48(16)
C32 C31 P 118.64(15)
C33 C32 C31 120.7(2)
C34 C33 C32 119.9(2)
C35 C34 C33 119.8(2)
C34 C35 C36 120.4(2)
C31 C36 C35 120.4(2)

loop_
_geom_bond_atom_site_label_1
_geom_bond_atom_site_label_2
_geom_bond_distance
Ru N 2.1024(17)
Ru C18 2.154(2)
Ru C5 2.186(2)
Ru C4 2.228(2)
Ru C3 2.238(2)
Ru C2 2.261(2)
Ru P 2.2837(6)
Ru C1 2.319(2)
Ru C6 2.321(2)
P C11 1.795(2)
P C31 1.833(2)
P C21 1.8401(19)
N C12 1.348(2)
N C17 1.458(3)
C1 C6 1.401(3)
C1 C2 1.436(3)
C1 C7 1.520(3)
C2 C3 1.408(3)
C3 C4 1.420(3)
C4 C5 1.415(3)
C4 C10 1.510(3)
C5 C6 1.420(3)
C7 C9 1.522(3)
C7 C8 1.539(3)
C11 C16 1.397(3)
C11 C12 1.430(3)
C12 C13 1.430(3)
C13 C14 1.378(3)
C14 C15 1.394(3)
C15 C16 1.387(3)
C18 C19 1.517(3)
C21 C22 1.397(3)
C21 C26 1.400(3)
C22 C23 1.393(3)
C23 C24 1.381(3)
C24 C25 1.385(3)
C25 C26 1.390(3)
C31 C36 1.389(3)
C31 C32 1.394(3)
C32 C33 1.391(3)
C33 C34 1.386(4)
C34 C35 1.380(4)
C35 C36 1.393(3)

loop_
_geom_torsion_atom_site_label_1
_geom_torsion_atom_site_label_2
_geom_torsion_atom_site_label_3
_geom_torsion_atom_site_label_4
_geom_torsion
N Ru P C11 0.10(7)
C18 Ru P C11 -83.37(9)
C5 Ru P C11 148.07(9)
C4 Ru P C11 -177.16(9)
C3 Ru P C11 -157.38(12)
C2 Ru P C11 106.6(4)
C1 Ru P C11 87.85(10)
C6 Ru P C11 112.57(9)
N Ru P C31 117.87(9)
C18 Ru P C31 34.40(10)
C5 Ru P C31 -94.15(10)
C4 Ru P C31 -59.39(10)
C3 Ru P C31 -39.60(13)
C2 Ru P C31 -135.6(4)
C1 Ru P C31 -154.37(11)
C6 Ru P C31 -129.65(10)
N Ru P C21 -116.93(9)
C18 Ru P C21 159.60(10)
C5 Ru P C21 31.04(10)
C4 Ru P C21 65.81(10)
C3 Ru P C21 85.60(13)
C2 Ru P C21 -10.4(4)
C1 Ru P C21 -29.17(11)
C6 Ru P C21 -4.46(10)
C18 Ru N C12 81.72(15)
C5 Ru N C12 -88.23(19)
C4 Ru N C12 166.3(3)
C3 Ru N C12 161.26(14)
C2 Ru N C12 -173.44(14)
P Ru N C12 -2.26(14)
C1 Ru N C12 -137.14(15)
C6 Ru N C12 -106.66(15)
C18 Ru N C17 -92.15(16)
C5 Ru N C17 97.91(19)
C4 Ru N C17 -7.5(4)
C3 Ru N C17 -12.61(19)
C2 Ru N C17 12.69(16)
P Ru N C17 -176.13(15)
C1 Ru N C17 48.99(16)
C6 Ru N C17 79.47(16)
N Ru C1 C6 126.35(13)
C18 Ru C1 C6 -149.91(15)
C5 Ru C1 C6 -27.65(13)
C4 Ru C1 C6 -64.72(14)
C3 Ru C1 C6 -101.44(15)
C2 Ru C1 C6 -131.04(19)
P Ru C1 C6 44.09(16)
N Ru C1 C2 -102.61(13)
C18 Ru C1 C2 -18.87(19)
C5 Ru C1 C2 103.39(14)
C4 Ru C1 C2 66.32(13)
C3 Ru C1 C2 29.60(13)
P Ru C1 C2 175.13(10)
C6 Ru C1 C2 131.04(19)
N Ru C1 C7 8.8(2)
C18 Ru C1 C7 92.5(2)
C5 Ru C1 C7 -145.2(2)
C4 Ru C1 C7 177.7(2)
C3 Ru C1 C7 141.0(2)
C2 Ru C1 C7 111.4(2)
P Ru C1 C7 -73.5(2)
C6 Ru C1 C7 -117.6(3)
C6 C1 C2 C3 -0.6(3)
C7 C1 C2 C3 175.47(18)
Ru C1 C2 C3 -55.77(17)
C6 C1 C2 Ru 55.17(16)
C7 C1 C2 Ru -128.76(17)
N Ru C2 C3 -146.58(13)
C18 Ru C2 C3 -61.26(14)
C5 Ru C2 C3 66.06(14)
C4 Ru C2 C3 28.56(13)
P Ru C2 C3 108.4(4)
C1 Ru C2 C3 130.89(19)
C6 Ru C2 C3 102.10(15)
N Ru C2 C1 82.53(13)
C18 Ru C2 C1 167.85(13)
C5 Ru C2 C1 -64.83(13)
C4 Ru C2 C1 -102.33(14)
C3 Ru C2 C1 -130.89(19)
P Ru C2 C1 -22.5(4)
C6 Ru C2 C1 -28.79(12)
C1 C2 C3 C4 3.4(3)
Ru C2 C3 C4 -53.89(18)
C1 C2 C3 Ru 57.24(17)
N Ru C3 C2 44.84(16)
C18 Ru C3 C2 122.39(14)
C5 Ru C3 C2 -102.35(15)
C4 Ru C3 C2 -133.3(2)
P Ru C3 C2 -164.77(10)
C1 Ru C3 C2 -29.63(12)
C6 Ru C3 C2 -65.12(13)
N Ru C3 C4 178.10(12)
C18 Ru C3 C4 -104.35(14)
C5 Ru C3 C4 30.91(13)
C2 Ru C3 C4 133.3(2)
P Ru C3 C4 -31.52(19)
C1 Ru C3 C4 103.63(14)
C6 Ru C3 C4 68.13(14)
C2 C3 C4 C5 -0.1(3)
Ru C3 C4 C5 -54.69(17)
C2 C3 C4 C10 -178.4(2)
Ru C3 C4 C10 127.0(2)
C2 C3 C4 Ru 54.59(18)
N Ru C4 C5 122.8(3)
C18 Ru C4 C5 -154.16(14)
C3 Ru C4 C5 129.2(2)
C2 Ru C4 C5 101.09(14)
P Ru C4 C5 -69.35(13)
C1 Ru C4 C5 64.68(13)
C6 Ru C4 C5 29.96(13)
N Ru C4 C3 -6.5(4)
C18 Ru C4 C3 76.61(14)
C5 Ru C4 C3 -129.2(2)
C2 Ru C4 C3 -28.13(13)
P Ru C4 C3 161.42(11)
C1 Ru C4 C3 -64.54(13)
C6 Ru C4 C3 -99.27(14)
N Ru C4 C10 -121.6(3)
C18 Ru C4 C10 -38.5(3)
C5 Ru C4 C10 115.6(3)
C3 Ru C4 C10 -115.1(3)
C2 Ru C4 C10 -143.3(3)
P Ru C4 C10 46.3(3)
C1 Ru C4 C10 -179.7(3)
C6 Ru C4 C10 145.6(3)
C3 C4 C5 C6 -6.0(3)
C10 C4 C5 C6 172.3(2)
Ru C4 C5 C6 -61.77(18)
C3 C4 C5 Ru 55.77(17)
C10 C4 C5 Ru -126.0(2)
N Ru C5 C4 -159.03(13)
C18 Ru C5 C4 33.82(17)
C3 Ru C5 C4 -30.67(13)
C2 Ru C5 C4 -67.09(13)
P Ru C5 C4 119.01(12)
C1 Ru C5 C4 -103.38(14)
C6 Ru C5 C4 -130.01(19)
N Ru C5 C6 -29.0(2)
C18 Ru C5 C6 163.83(12)
C4 Ru C5 C6 130.01(19)
C3 Ru C5 C6 99.34(14)
C2 Ru C5 C6 62.92(13)
P Ru C5 C6 -110.98(12)
C1 Ru C5 C6 26.64(12)
C2 C1 C6 C5 -5.3(3)
C7 C1 C6 C5 178.75(18)
Ru C1 C6 C5 48.46(17)
C2 C1 C6 Ru -53.74(16)
C7 C1 C6 Ru 130.29(19)
C4 C5 C6 C1 8.8(3)
Ru C5 C6 C1 -51.03(18)
C4 C5 C6 Ru 59.86(18)
N Ru C6 C1 -61.43(14)
C18 Ru C6 C1 91.2(3)
C5 Ru C6 C1 134.88(19)
C4 Ru C6 C1 104.31(14)
C3 Ru C6 C1 66.58(13)
C2 Ru C6 C1 29.85(12)
P Ru C6 C1 -149.12(11)
N Ru C6 C5 163.69(12)
C18 Ru C6 C5 -43.7(3)
C4 Ru C6 C5 -30.57(13)
C3 Ru C6 C5 -68.30(13)
C2 Ru C6 C5 -105.03(14)
P Ru C6 C5 76.00(12)
C1 Ru C6 C5 -134.88(19)
C6 C1 C7 C9 -41.9(3)
C2 C1 C7 C9 142.1(2)
Ru C1 C7 C9 53.6(3)
C6 C1 C7 C8 82.4(3)
C2 C1 C7 C8 -93.6(2)
Ru C1 C7 C8 177.89(18)
C31 P C11 C16 59.56(18)
C21 P C11 C16 -47.47(18)
Ru P C11 C16 -175.43(15)
C31 P C11 C12 -123.22(14)
C21 P C11 C12 129.74(14)
Ru P C11 C12 1.79(14)
C17 N C12 C13 -2.9(3)
Ru N C12 C13 -177.11(14)
C17 N C12 C11 178.42(17)
Ru N C12 C11 4.2(2)
C16 C11 C12 N 173.51(17)
P C11 C12 N -3.8(2)
C16 C11 C12 C13 -5.3(3)
P C11 C12 C13 177.41(13)
N C12 C13 C14 -174.33(19)
C11 C12 C13 C14 4.4(3)
C12 C13 C14 C15 -1.1(3)
C13 C14 C15 C16 -1.4(3)
C14 C15 C16 C11 0.5(3)
C12 C11 C16 C15 3.0(3)
P C11 C16 C15 180.00(16)
N Ru C18 C19 72.87(17)
C5 Ru C18 C19 -113.95(17)
C4 Ru C18 C19 -94.09(18)
C3 Ru C18 C19 -58.14(17)
C2 Ru C18 C19 -26.66(19)
P Ru C18 C19 154.96(17)
C1 Ru C18 C19 -15.1(2)
C6 Ru C18 C19 -82.0(3)
C11 P C21 C22 100.43(18)
C31 P C21 C22 -10.92(19)
Ru P C21 C22 -143.45(15)
C11 P C21 C26 -77.36(17)
C31 P C21 C26 171.29(16)
Ru P C21 C26 38.76(18)
C26 C21 C22 C23 -0.8(3)
P C21 C22 C23 -178.60(17)
C21 C22 C23 C24 -0.1(3)
C22 C23 C24 C25 1.0(3)
C23 C24 C25 C26 -0.9(3)
C24 C25 C26 C21 0.0(3)
C22 C21 C26 C25 0.9(3)
P C21 C26 C25 178.77(16)
C11 P C31 C36 5.9(2)
C21 P C31 C36 115.65(18)
Ru P C31 C36 -109.76(17)
C11 P C31 C32 -175.71(16)
C21 P C31 C32 -65.98(17)
Ru P C31 C32 68.62(17)
C36 C31 C32 C33 -1.1(3)
P C31 C32 C33 -179.55(17)
C31 C32 C33 C34 1.3(3)
C32 C33 C34 C35 -0.1(4)
C33 C34 C35 C36 -1.1(4)
C32 C31 C36 C35 -0.1(3)
P C31 C36 C35 178.23(18)
C34 C35 C36 C31 1.3(4)
